data_7129430
loop_
_publ_author_name
'Sureshbabu, Popuri'
'Bhajammanavar, Vinod'
'Subramanian, Venkatesan'
'Choutipalli, Venkata Surya Kumar'
'Baidya, Mahiuddin'

_publ_section_title
;
 Unorthodox cascade reaction of arynes and N-nitrosamides leading to
 indazole scaffolds
;
_journal_name_full 'Chemical Communications'
_journal_paper_doi 10.1039/D1CC05655G
_journal_year 2022
_chemical_formula_moiety 'C14 H9 I N2 O'
_chemical_formula_sum 'C14 H9 I N2 O'
_chemical_formula_weight 348.13
_space_group_crystal_system monoclinic
_space_group_IT_number 9
_space_group_name_Hall 'C -2yc'
_space_group_name_H-M_alt 'C 1 c 1'
_atom_sites_solution_hydrogens geom
_audit_creation_method SHELXL-2018/3
_audit_update_record
;
2021-09-21 deposited with the CCDC.	2021-12-17 downloaded from the CCDC.
;
_cell_angle_alpha 90
_cell_angle_beta 95.256(3)
_cell_angle_gamma 90
_cell_formula_units_Z 4
_cell_length_a 4.3661(4)
_cell_length_b 23.242(2)
_cell_length_c 12.7698(12)
_cell_measurement_reflns_used 9073
_cell_measurement_temperature 296(2)
_cell_measurement_theta_max 30.49
_cell_measurement_theta_min 3.20
_cell_volume 1290.4(2)
_computing_cell_refinement 'Bruker Apex3'
_computing_data_collection 'Bruker Apex3'
_computing_data_reduction 'Bruker SAINT'
_computing_molecular_graphics 'ORTEP, L.J.Farrugia, (2012)J. Appl. Cryst. 45, 849-854'
_computing_publication_material 'SHELXL-2018/3 (Sheldrick, 2018)'
_computing_structure_refinement 'SHELXL-2018/3 (Sheldrick, 2018)'
_computing_structure_solution 'SHELXT 2018/2 (Sheldrick, 2018)'
_diffrn_ambient_temperature 296(2)
_diffrn_measured_fraction_theta_full 0.997
_diffrn_measured_fraction_theta_max 0.998
_diffrn_measurement_device_type 'Bruker D8 venture PHOTON II diffractometer'
_diffrn_measurement_method '\w and \f scan'
_diffrn_radiation_type MoK\a
_diffrn_radiation_wavelength 0.71073
_diffrn_reflns_av_R_equivalents 0.0214
_diffrn_reflns_av_unetI/netI 0.0236
_diffrn_reflns_Laue_measured_fraction_full 0.997
_diffrn_reflns_Laue_measured_fraction_max 0.998
_diffrn_reflns_limit_h_max 6
_diffrn_reflns_limit_h_min -6
_diffrn_reflns_limit_k_max 32
_diffrn_reflns_limit_k_min -30
_diffrn_reflns_limit_l_max 18
_diffrn_reflns_limit_l_min -17
_diffrn_reflns_number 20496
_diffrn_reflns_point_group_measured_fraction_full 0.994
_diffrn_reflns_point_group_measured_fraction_max 0.977
_diffrn_reflns_theta_full 25.242
_diffrn_reflns_theta_max 30.490
_diffrn_reflns_theta_min 3.506
_diffrn_source 'fine focus sealed tube'
_exptl_absorpt_coefficient_mu 2.470
_exptl_absorpt_correction_T_max 0.5964
_exptl_absorpt_correction_T_min 0.4959
_exptl_absorpt_correction_type multi-scan
_exptl_absorpt_process_details 'SADABS (Bruker, 2016)'
_exptl_crystal_colour colourless
_exptl_crystal_density_diffrn 1.792
_exptl_crystal_description BLOCK
_exptl_crystal_F_000 672
_exptl_crystal_size_max 0.300
_exptl_crystal_size_mid 0.250
_exptl_crystal_size_min 0.150
_refine_diff_density_max 0.452
_refine_diff_density_min -0.550
_refine_diff_density_rms 0.067
_refine_ls_abs_structure_details
;
 Flack x determined using 1717 quotients [(I+)-(I-)]/[(I+)+(I-)]
 (Parsons, Flack and Wagner, Acta Cryst. B69 (2013) 249-259).
;
_refine_ls_abs_structure_Flack 0.008(5)
_refine_ls_extinction_method none
_refine_ls_goodness_of_fit_ref 1.051
_refine_ls_hydrogen_treatment constr
_refine_ls_matrix_type full
_refine_ls_number_parameters 163
_refine_ls_number_reflns 3837
_refine_ls_number_restraints 2
_refine_ls_restrained_S_all 1.051
_refine_ls_R_factor_all 0.0196
_refine_ls_R_factor_gt 0.0179
_refine_ls_shift/su_max 0.002
_refine_ls_shift/su_mean 0.000
_refine_ls_structure_factor_coef Fsqd
_refine_ls_weighting_details 'w=1/[\s^2^(Fo^2^)+(0.0206P)^2^+0.3812P] where P=(Fo^2^+2Fc^2^)/3'
_refine_ls_weighting_scheme calc
_refine_ls_wR_factor_gt 0.0455
_refine_ls_wR_factor_ref 0.0459
_reflns_Friedel_coverage 0.949
_reflns_Friedel_fraction_full 0.991
_reflns_Friedel_fraction_max 0.955
_reflns_number_gt 3684
_reflns_number_total 3837
_reflns_threshold_expression 'I > 2\s(I)'
_cod_data_source_file d1cc05655g2.cif
_cod_data_source_block shelx
_cod_original_sg_symbol_H-M 'C c'
_cod_database_code 7129430
_shelx_shelxl_version_number 2018/3
_shelx_space_group_comment
;
The symmetry employed for this shelxl refinement is uniquely defined
by the following loop, which should always be used as a source of
symmetry information in preference to the above space-group names.
They are only intended as comments.
;
_shelx_estimated_absorpt_t_min 0.524
_shelx_estimated_absorpt_t_max 0.708

loop_
_space_group_symop_operation_xyz
'x, y, z'
'x, -y, z+1/2'
'x+1/2, y+1/2, z'
'x+1/2, -y+1/2, z+1/2'

loop_
_atom_site_label
_atom_site_type_symbol
_atom_site_fract_x
_atom_site_fract_y
_atom_site_fract_z
_atom_site_U_iso_or_equiv
_atom_site_adp_type
_atom_site_occupancy
_atom_site_site_symmetry_order
_atom_site_calc_flag
_atom_site_refinement_flags_posn
_atom_site_refinement_flags_adp
_atom_site_refinement_flags_occupancy
_atom_site_disorder_assembly
_atom_site_disorder_group
C1 C 0.2297(7) 0.27900(13) -0.0424(2) 0.0466(6) Uani 1 1 d . . . . .
C2 C 0.1088(8) 0.28468(13) -0.1463(3) 0.0535(6) Uani 1 1 d . . . . .
H2 H -0.032819 0.258068 -0.175897 0.064 Uiso 1 1 calc R U . . .
C3 C 0.2012(7) 0.33036(14) -0.2053(2) 0.0499(6) Uani 1 1 d . . . . .
H3 H 0.124845 0.333881 -0.275408 0.060 Uiso 1 1 calc R U . . .
C4 C 0.4073(6) 0.37111(12) -0.1607(2) 0.0432(5) Uani 1 1 d . . . . .
C5 C 0.5265(7) 0.36522(12) -0.0560(2) 0.0472(5) Uani 1 1 d . . . . .
H5 H 0.663492 0.392360 -0.025459 0.057 Uiso 1 1 calc R U . . .
C6 C 0.4389(7) 0.31853(12) 0.0024(2) 0.0467(5) Uani 1 1 d . . . . .
H6 H 0.521159 0.313876 0.071619 0.056 Uiso 1 1 calc R U . . .
C7 C 0.5172(7) 0.41607(13) -0.2312(2) 0.0467(6) Uani 1 1 d . . . . .
C8 C 0.7542(7) 0.51359(13) -0.2352(2) 0.0474(5) Uani 1 1 d . . . . .
C9 C 0.9100(8) 0.51486(16) -0.3264(2) 0.0556(7) Uani 1 1 d . . . . .
H9 H 0.919604 0.482944 -0.369884 0.067 Uiso 1 1 calc R U . . .
C10 C 1.0497(9) 0.56702(19) -0.3478(3) 0.0672(9) Uani 1 1 d . . . . .
H10 H 1.156759 0.569725 -0.407291 0.081 Uiso 1 1 calc R U . . .
C11 C 1.0355(10) 0.61446(19) -0.2845(4) 0.0761(11) Uani 1 1 d . . . . .
H11 H 1.129044 0.648495 -0.302843 0.091 Uiso 1 1 calc R U . . .
C12 C 0.8849(10) 0.61258(17) -0.1941(4) 0.0712(9) Uani 1 1 d . . . . .
H12 H 0.878070 0.644739 -0.151060 0.085 Uiso 1 1 calc R U . . .
C13 C 0.7427(9) 0.56104(15) -0.1689(3) 0.0557(7) Uani 1 1 d . . . . .
C14 C 0.5724(9) 0.54187(14) -0.0853(3) 0.0602(7) Uani 1 1 d . . . . .
H14 H 0.529204 0.565051 -0.029100 0.072 Uiso 1 1 calc R U . . .
I1 I 0.09774(3) 0.20971(2) 0.04866(2) 0.05809(7) Uani 1 1 d . . . . .
N1 N 0.5982(6) 0.46947(10) -0.18884(18) 0.0476(5) Uani 1 1 d . . . . .
N2 N 0.4834(8) 0.48814(11) -0.0959(2) 0.0562(6) Uani 1 1 d . . . . .
O1 O 0.5466(7) 0.40671(10) -0.32352(16) 0.0625(6) Uani 1 1 d . . . . .

loop_
_atom_site_aniso_label
_atom_site_aniso_U_11
_atom_site_aniso_U_22
_atom_site_aniso_U_33
_atom_site_aniso_U_23
_atom_site_aniso_U_13
_atom_site_aniso_U_12
C1 0.0446(13) 0.0490(13) 0.0475(13) 0.0042(10) 0.0103(10) 0.0090(10)
C2 0.0512(15) 0.0606(17) 0.0484(15) 0.0017(12) 0.0036(12) -0.0010(12)
C3 0.0507(13) 0.0605(16) 0.0381(12) 0.0009(11) 0.0013(10) 0.0061(12)
C4 0.0481(13) 0.0441(12) 0.0381(12) 0.0005(9) 0.0069(10) 0.0097(10)
C5 0.0554(14) 0.0449(13) 0.0405(12) 0.0003(9) 0.0006(10) 0.0046(11)
C6 0.0541(14) 0.0486(13) 0.0372(11) 0.0026(9) 0.0026(10) 0.0093(11)
C7 0.0557(15) 0.0458(14) 0.0388(12) 0.0020(10) 0.0052(11) 0.0083(12)
C8 0.0483(13) 0.0505(14) 0.0425(13) 0.0073(10) -0.0008(10) 0.0080(11)
C9 0.0518(15) 0.0672(18) 0.0480(15) 0.0083(12) 0.0060(12) 0.0042(14)
C10 0.0575(17) 0.079(2) 0.0655(19) 0.0226(17) 0.0083(14) -0.0003(16)
C11 0.068(2) 0.070(2) 0.090(3) 0.024(2) 0.0036(19) -0.0076(18)
C12 0.079(2) 0.0523(17) 0.081(3) 0.0033(17) 0.000(2) 0.0011(17)
C13 0.0628(18) 0.0486(16) 0.0547(16) 0.0063(13) -0.0005(13) 0.0075(14)
C14 0.084(2) 0.0480(15) 0.0499(15) -0.0047(12) 0.0107(14) 0.0113(14)
I1 0.05570(10) 0.05846(10) 0.06142(11) 0.01470(10) 0.01244(7) 0.00203(11)
N1 0.0613(14) 0.0456(11) 0.0367(10) 0.0005(8) 0.0084(9) 0.0087(10)
N2 0.0811(19) 0.0475(12) 0.0418(12) -0.0013(9) 0.0160(11) 0.0116(12)
O1 0.0967(18) 0.0543(12) 0.0385(10) -0.0017(8) 0.0167(10) 0.0022(12)

loop_
_atom_type_symbol
_atom_type_description
_atom_type_scat_dispersion_real
_atom_type_scat_dispersion_imag
_atom_type_scat_source
C C 0.0033 0.0016 'International Tables Vol C Tables 4.2.6.8 and 6.1.1.4'
H H 0.0000 0.0000 'International Tables Vol C Tables 4.2.6.8 and 6.1.1.4'
I I -0.4742 1.8119 'International Tables Vol C Tables 4.2.6.8 and 6.1.1.4'
N N 0.0061 0.0033 'International Tables Vol C Tables 4.2.6.8 and 6.1.1.4'
O O 0.0106 0.0060 'International Tables Vol C Tables 4.2.6.8 and 6.1.1.4'

loop_
_geom_angle_atom_site_label_1
_geom_angle_atom_site_label_2
_geom_angle_atom_site_label_3
_geom_angle
_geom_angle_site_symmetry_1
_geom_angle_site_symmetry_3
_geom_angle_publ_flag
C6 C1 C2 120.7(3) . . ?
C6 C1 I1 119.1(2) . . ?
C2 C1 I1 120.2(2) . . ?
C3 C2 C1 119.3(3) . . ?
C3 C2 H2 120.4 . . ?
C1 C2 H2 120.4 . . ?
C2 C3 C4 120.6(3) . . ?
C2 C3 H3 119.7 . . ?
C4 C3 H3 119.7 . . ?
C3 C4 C5 119.7(3) . . ?
C3 C4 C7 117.6(3) . . ?
C5 C4 C7 122.4(3) . . ?
C6 C5 C4 119.5(3) . . ?
C6 C5 H5 120.2 . . ?
C4 C5 H5 120.2 . . ?
C1 C6 C5 120.1(2) . . ?
C1 C6 H6 120.0 . . ?
C5 C6 H6 120.0 . . ?
O1 C7 N1 119.5(3) . . ?
O1 C7 C4 122.0(3) . . ?
N1 C7 C4 118.5(2) . . ?
N1 C8 C13 106.1(3) . . ?
N1 C8 C9 131.5(3) . . ?
C13 C8 C9 122.4(3) . . ?
C10 C9 C8 115.8(3) . . ?
C10 C9 H9 122.1 . . ?
C8 C9 H9 122.1 . . ?
C11 C10 C9 122.6(4) . . ?
C11 C10 H10 118.7 . . ?
C9 C10 H10 118.7 . . ?
C10 C11 C12 121.2(4) . . ?
C10 C11 H11 119.4 . . ?
C12 C11 H11 119.4 . . ?
C11 C12 C13 118.3(4) . . ?
C11 C12 H12 120.8 . . ?
C13 C12 H12 120.8 . . ?
C8 C13 C12 119.7(3) . . ?
C8 C13 C14 104.9(3) . . ?
C12 C13 C14 135.3(4) . . ?
N2 C14 C13 112.9(3) . . ?
N2 C14 H14 123.5 . . ?
C13 C14 H14 123.5 . . ?
C7 N1 C8 127.6(2) . . ?
C7 N1 N2 120.7(3) . . ?
C8 N1 N2 111.1(2) . . ?
C14 N2 N1 104.9(3) . . ?

loop_
_geom_bond_atom_site_label_1
_geom_bond_atom_site_label_2
_geom_bond_distance
_geom_bond_site_symmetry_2
_geom_bond_publ_flag
C1 C6 1.382(4) . ?
C1 C2 1.388(4) . ?
C1 I1 2.098(3) . ?
C2 C3 1.383(5) . ?
C2 H2 0.9300 . ?
C3 C4 1.392(4) . ?
C3 H3 0.9300 . ?
C4 C5 1.397(4) . ?
C4 C7 1.487(4) . ?
C5 C6 1.389(4) . ?
C5 H5 0.9300 . ?
C6 H6 0.9300 . ?
C7 O1 1.217(4) . ?
C7 N1 1.387(4) . ?
C8 N1 1.393(4) . ?
C8 C13 1.394(5) . ?
C8 C9 1.401(4) . ?
C9 C10 1.395(5) . ?
C9 H9 0.9300 . ?
C10 C11 1.372(7) . ?
C10 H10 0.9300 . ?
C11 C12 1.380(6) . ?
C11 H11 0.9300 . ?
C12 C13 1.400(5) . ?
C12 H12 0.9300 . ?
C13 C14 1.428(5) . ?
C14 N2 1.311(4) . ?
C14 H14 0.9300 . ?
N1 N2 1.399(3) . ?

loop_
_geom_hbond_atom_site_label_D
_geom_hbond_atom_site_label_H
_geom_hbond_atom_site_label_A
_geom_hbond_distance_DH
_geom_hbond_distance_HA
_geom_hbond_distance_DA
_geom_hbond_angle_DHA
_geom_hbond_site_symmetry_A
_geom_hbond_publ_flag
C9 H9 O1 0.93 2.51 2.974(5) 110.8 . yes

loop_
_geom_torsion_atom_site_label_1
_geom_torsion_atom_site_label_2
_geom_torsion_atom_site_label_3
_geom_torsion_atom_site_label_4
_geom_torsion
_geom_torsion_site_symmetry_1
_geom_torsion_site_symmetry_2
_geom_torsion_site_symmetry_3
_geom_torsion_site_symmetry_4
_geom_torsion_publ_flag
C6 C1 C2 C3 0.4(5) . . . . ?
I1 C1 C2 C3 -179.4(2) . . . . ?
C1 C2 C3 C4 -1.6(5) . . . . ?
C2 C3 C4 C5 1.2(4) . . . . ?
C2 C3 C4 C7 174.8(3) . . . . ?
C3 C4 C5 C6 0.3(4) . . . . ?
C7 C4 C5 C6 -172.9(3) . . . . ?
C2 C1 C6 C5 1.2(4) . . . . ?
I1 C1 C6 C5 -179.1(2) . . . . ?
C4 C5 C6 C1 -1.5(4) . . . . ?
C3 C4 C7 O1 -31.5(4) . . . . ?
C5 C4 C7 O1 141.8(3) . . . . ?
C3 C4 C7 N1 150.8(3) . . . . ?
C5 C4 C7 N1 -35.9(4) . . . . ?
N1 C8 C9 C10 -178.2(3) . . . . ?
C13 C8 C9 C10 -0.9(4) . . . . ?
C8 C9 C10 C11 -0.4(5) . . . . ?
C9 C10 C11 C12 1.3(6) . . . . ?
C10 C11 C12 C13 -0.8(6) . . . . ?
N1 C8 C13 C12 179.2(3) . . . . ?
C9 C8 C13 C12 1.4(5) . . . . ?
N1 C8 C13 C14 -0.6(4) . . . . ?
C9 C8 C13 C14 -178.5(3) . . . . ?
C11 C12 C13 C8 -0.5(6) . . . . ?
C11 C12 C13 C14 179.3(4) . . . . ?
C8 C13 C14 N2 0.0(4) . . . . ?
C12 C13 C14 N2 -179.8(4) . . . . ?
O1 C7 N1 C8 -9.8(5) . . . . ?
C4 C7 N1 C8 167.9(3) . . . . ?
O1 C7 N1 N2 160.1(3) . . . . ?
C4 C7 N1 N2 -22.1(4) . . . . ?
C13 C8 N1 C7 171.8(3) . . . . ?
C9 C8 N1 C7 -10.6(5) . . . . ?
C13 C8 N1 N2 1.1(3) . . . . ?
C9 C8 N1 N2 178.6(3) . . . . ?
C13 C14 N2 N1 0.6(4) . . . . ?
C7 N1 N2 C14 -172.5(3) . . . . ?
C8 N1 N2 C14 -1.1(4) . . . . ?
